data_7010376
loop_
_publ_author_name
'Cronin, Leroy'
'Clark, Stewart J.'
'Parsons, Simon'
'Nakamura, Takayoshi'
'Robertson, Neil'

_publ_section_title
;
 Unique structural topologies involving metal--metal and metal--sulfur
 interactions: salts of [Ni(C3S5)2]x&#x2212; with
 cis-anti-cis-dicyclohexyl-18-crown-6 complexed counter ions
;
_journal_issue 8
_journal_name_full 'Journal of the Chemical Society, Dalton Transactions'
_journal_page_first 1347
_journal_paper_doi 10.1039/b008299f
_journal_year 2001
_chemical_formula_sum 'C46 H72 Ni O12 Rb2 S10'
_chemical_formula_weight 1367.29
_space_group_IT_number 14
_symmetry_space_group_name_Hall '-P 2yn'
_symmetry_space_group_name_H-M 'P 1 21/n 1'
_atom_sites_solution_hydrogens geom
_atom_sites_solution_primary direct
_atom_sites_solution_secondary difmap
_audit_creation_method SHELXL-97
_cell_angle_alpha 90.00
_cell_angle_beta 94.71(3)
_cell_angle_gamma 90.00
_cell_formula_units_Z 2
_cell_length_a 14.636(7)
_cell_length_b 8.484(6)
_cell_length_c 24.440(7)
_cell_measurement_temperature 293(2)
_cell_volume 3025(3)
_computing_structure_refinement 'SHELXL-97 (Sheldrick, 1997)'
_diffrn_ambient_temperature 293(2)
_diffrn_measured_fraction_theta_full 0.989
_diffrn_measured_fraction_theta_max 0.989
_diffrn_radiation_monochromator graphite
_diffrn_radiation_source 'fine-focus sealed tube'
_diffrn_radiation_type MoK\a
_diffrn_radiation_wavelength 0.71070
_diffrn_reflns_av_R_equivalents 0.0000
_diffrn_reflns_av_sigmaI/netI 0.0403
_diffrn_reflns_limit_h_max 19
_diffrn_reflns_limit_h_min 0
_diffrn_reflns_limit_k_max 11
_diffrn_reflns_limit_k_min 0
_diffrn_reflns_limit_l_max 31
_diffrn_reflns_limit_l_min -31
_diffrn_reflns_number 6966
_diffrn_reflns_theta_full 27.66
_diffrn_reflns_theta_max 27.66
_diffrn_reflns_theta_min 2.54
_exptl_absorpt_coefficient_mu 2.318
_exptl_crystal_density_diffrn 1.501
_exptl_crystal_density_method 'not measured'
_exptl_crystal_F_000 1412
_refine_diff_density_max 0.991
_refine_diff_density_min -0.746
_refine_diff_density_rms 0.079
_refine_ls_extinction_method none
_refine_ls_goodness_of_fit_ref 0.964
_refine_ls_hydrogen_treatment mixed
_refine_ls_matrix_type full
_refine_ls_number_parameters 322
_refine_ls_number_reflns 6966
_refine_ls_number_restraints 0
_refine_ls_restrained_S_all 0.964
_refine_ls_R_factor_all 0.1015
_refine_ls_R_factor_gt 0.0455
_refine_ls_shift/su_max 0.014
_refine_ls_shift/su_mean 0.001
_refine_ls_structure_factor_coef Fsqd
_refine_ls_weighting_details 'calc w=1/[\s^2^(Fo^2^)+(0.0900P)^2^+1.5000P] where P=(Fo^2^+2Fc^2^)/3'
_refine_ls_weighting_scheme calc
_refine_ls_wR_factor_gt 0.1286
_refine_ls_wR_factor_ref 0.1549
_reflns_number_gt 4187
_reflns_number_total 6966
_reflns_threshold_expression >2sigma(I)
_cod_data_source_file b008299f.txt
_cod_data_source_block rb-cath
_cod_original_cell_volume 3024(3)
_cod_database_code 7010376

loop_
_symmetry_equiv_pos_as_xyz
'x, y, z'
'-x+1/2, y+1/2, -z+1/2'
'-x, -y, -z'
'x-1/2, -y-1/2, z-1/2'

loop_
_atom_site_label
_atom_site_type_symbol
_atom_site_fract_x
_atom_site_fract_y
_atom_site_fract_z
_atom_site_U_iso_or_equiv
_atom_site_adp_type
_atom_site_occupancy
_atom_site_symmetry_multiplicity
_atom_site_calc_flag
_atom_site_refinement_flags
_atom_site_disorder_assembly
_atom_site_disorder_group
Rb Rb 0.10882(3) 1.06337(5) 0.135707(17) 0.05700(14) Uani 1 1 d . . .
Ni Ni 0.0000 1.0000 0.0000 0.0528(2) Uani 1 2 d S . .
S1 S -0.41745(11) 0.9243(3) 0.12983(7) 0.1083(6) Uani 1 1 d . . .
S2 S -0.23140(9) 0.81383(18) 0.10925(5) 0.0792(4) Uani 1 1 d . . .
S3 S -0.29543(9) 1.10486(17) 0.06068(6) 0.0765(4) Uani 1 1 d . . .
S4 S -0.05173(8) 0.82690(15) 0.05555(5) 0.0696(3) Uani 1 1 d . . .
S5 S -0.12409(8) 1.14550(14) -0.00105(5) 0.0653(3) Uani 1 1 d . . .
O1 O -0.0287(2) 1.0919(4) 0.22118(13) 0.0646(8) Uani 1 1 d . . .
O2 O 0.1203(2) 0.8994(4) 0.24252(13) 0.0649(8) Uani 1 1 d . . .
O3 O 0.26870(19) 0.8974(4) 0.17955(12) 0.0631(7) Uani 1 1 d . . .
O4 O 0.3106(2) 1.1555(3) 0.10839(11) 0.0583(7) Uani 1 1 d . . .
O5 O 0.1658(2) 1.3593(3) 0.09372(13) 0.0674(8) Uani 1 1 d . . .
O6 O 0.0123(2) 1.3585(4) 0.15519(13) 0.0678(8) Uani 1 1 d . . .
C1 C -0.3200(3) 0.9470(7) 0.1015(2) 0.0746(13) Uani 1 1 d . . .
C2 C -0.1559(3) 0.9087(5) 0.06832(18) 0.0597(11) Uani 1 1 d . . .
C3 C -0.1872(3) 1.0438(5) 0.04477(18) 0.0580(10) Uani 1 1 d . . .
C4 C -0.1659(4) 0.8760(8) 0.2633(2) 0.0912(17) Uani 1 1 d . . .
H4A H -0.2206 0.8522 0.2817 0.109 Uiso 1 1 calc R . .
H4B H -0.1846 0.9312 0.2294 0.109 Uiso 1 1 calc R . .
C5 C -0.1179(4) 0.7239(7) 0.2502(3) 0.0936(17) Uani 1 1 d . . .
H5A H -0.1573 0.6635 0.2242 0.112 Uiso 1 1 calc R . .
H5B H -0.1077 0.6619 0.2835 0.112 Uiso 1 1 calc R . .
C6 C -0.0253(3) 0.7532(6) 0.2262(2) 0.0737(13) Uani 1 1 d . . .
H6A H 0.0059 0.6536 0.2222 0.088 Uiso 1 1 calc R . .
H6B H -0.0359 0.8006 0.1901 0.088 Uiso 1 1 calc R . .
C7 C 0.0343(3) 0.8616(5) 0.26340(18) 0.0612(10) Uani 1 1 d . . .
H7 H 0.0471 0.8083 0.2988 0.073 Uiso 1 1 calc R . .
C8 C 0.1838(3) 0.7745(6) 0.2463(2) 0.0718(12) Uani 1 1 d . . .
H8A H 0.1630 0.6913 0.2211 0.086 Uiso 1 1 calc R . .
H8B H 0.1879 0.7316 0.2833 0.086 Uiso 1 1 calc R . .
C9 C 0.2760(3) 0.8306(6) 0.23295(19) 0.0655(11) Uani 1 1 d . . .
H9A H 0.2989 0.9089 0.2596 0.079 Uiso 1 1 calc R . .
H9B H 0.3188 0.7430 0.2344 0.079 Uiso 1 1 calc R . .
C10 C 0.3551(3) 0.9241(5) 0.15843(19) 0.0605(11) Uani 1 1 d . . .
H10A H 0.3873 0.8248 0.1558 0.073 Uiso 1 1 calc R . .
H10B H 0.3920 0.9928 0.1830 0.073 Uiso 1 1 calc R . .
C11 C 0.3407(3) 0.9983(5) 0.10285(18) 0.0624(11) Uani 1 1 d . . .
H11A H 0.3976 0.9971 0.0851 0.075 Uiso 1 1 calc R . .
H11B H 0.2952 0.9391 0.0802 0.075 Uiso 1 1 calc R . .
C12 C 0.2922(3) 1.2360(6) 0.05653(17) 0.0640(11) Uani 1 1 d . . .
H12 H 0.2497 1.1721 0.0327 0.077 Uiso 1 1 calc R . .
C13 C 0.3795(4) 1.2649(7) 0.02729(19) 0.0802(14) Uani 1 1 d . . .
H13A H 0.4098 1.1652 0.0218 0.096 Uiso 1 1 calc R . .
H13B H 0.3632 1.3113 -0.0085 0.096 Uiso 1 1 calc R . .
C14 C 0.4450(4) 1.3746(7) 0.0607(2) 0.0864(16) Uani 1 1 d . . .
H14A H 0.4652 1.3246 0.0953 0.104 Uiso 1 1 calc R . .
H14B H 0.4986 1.3939 0.0408 0.104 Uiso 1 1 calc R . .
C15 C 0.3992(4) 1.5292(7) 0.0717(2) 0.0891(17) Uani 1 1 d . . .
H15A H 0.3846 1.5841 0.0373 0.107 Uiso 1 1 calc R . .
H15B H 0.4411 1.5947 0.0946 0.107 Uiso 1 1 calc R . .
C16 C 0.3116(4) 1.5034(6) 0.1004(2) 0.0733(13) Uani 1 1 d . . .
H16A H 0.3270 1.4602 0.1367 0.088 Uiso 1 1 calc R . .
H16B H 0.2811 1.6037 0.1045 0.088 Uiso 1 1 calc R . .
C17 C 0.2469(3) 1.3914(5) 0.06768(18) 0.0649(11) Uani 1 1 d . . .
H17 H 0.2289 1.4410 0.0322 0.078 Uiso 1 1 calc R . .
C18 C 0.1034(4) 1.4882(6) 0.0933(3) 0.0872(16) Uani 1 1 d . . .
H18A H 0.1016 1.5420 0.0582 0.105 Uiso 1 1 calc R . .
H18B H 0.1236 1.5628 0.1218 0.105 Uiso 1 1 calc R . .
C19 C 0.0105(4) 1.4282(6) 0.1028(2) 0.0812(15) Uani 1 1 d . . .
H19A H -0.0332 1.5144 0.1002 0.097 Uiso 1 1 calc R . .
H19B H -0.0088 1.3509 0.0749 0.097 Uiso 1 1 calc R . .
C20 C -0.0767(3) 1.3129(6) 0.1681(2) 0.0789(14) Uani 1 1 d . . .
H20A H -0.1022 1.2369 0.1414 0.095 Uiso 1 1 calc R . .
H20B H -0.1167 1.4041 0.1671 0.095 Uiso 1 1 calc R . .
C21 C -0.0704(4) 1.2420(6) 0.2238(2) 0.0814(15) Uani 1 1 d . . .
H21A H -0.0341 1.3092 0.2493 0.098 Uiso 1 1 calc R . .
H21B H -0.1311 1.2316 0.2365 0.098 Uiso 1 1 calc R . .
C22 C -0.0135(3) 1.0142(6) 0.27358(18) 0.0635(11) Uani 1 1 d . . .
H22 H 0.0264 1.0799 0.2984 0.076 Uiso 1 1 calc R . .
C23 C -0.1027(4) 0.9811(7) 0.2999(2) 0.0841(16) Uani 1 1 d . . .
H23A H -0.0888 0.9300 0.3351 0.101 Uiso 1 1 calc R . .
H23B H -0.1334 1.0799 0.3063 0.101 Uiso 1 1 calc R . .

loop_
_atom_site_aniso_label
_atom_site_aniso_U_11
_atom_site_aniso_U_22
_atom_site_aniso_U_33
_atom_site_aniso_U_23
_atom_site_aniso_U_13
_atom_site_aniso_U_12
Rb 0.0551(2) 0.0489(2) 0.0676(3) 0.00603(18) 0.00891(18) 0.00331(17)
Ni 0.0492(4) 0.0524(4) 0.0569(4) 0.0069(3) 0.0046(3) -0.0023(3)
S1 0.0725(9) 0.1542(18) 0.1032(11) 0.0029(11) 0.0368(8) -0.0109(10)
S2 0.0629(7) 0.1027(10) 0.0729(8) 0.0242(7) 0.0117(6) -0.0083(7)
S3 0.0606(7) 0.0800(8) 0.0910(9) -0.0052(7) 0.0195(6) 0.0051(6)
S4 0.0567(6) 0.0670(7) 0.0860(8) 0.0257(6) 0.0124(6) 0.0033(5)
S5 0.0581(6) 0.0562(6) 0.0830(8) 0.0121(6) 0.0136(5) 0.0013(5)
O1 0.0629(18) 0.0602(18) 0.0727(19) 0.0011(14) 0.0180(15) 0.0080(14)
O2 0.0615(17) 0.0602(18) 0.0752(19) 0.0172(15) 0.0191(15) 0.0044(14)
O3 0.0500(15) 0.0678(18) 0.0727(19) 0.0171(15) 0.0111(13) 0.0070(14)
O4 0.0669(18) 0.0476(15) 0.0619(16) 0.0003(13) 0.0149(13) 0.0011(13)
O5 0.0705(19) 0.0485(17) 0.084(2) 0.0169(15) 0.0112(16) 0.0002(14)
O6 0.0615(18) 0.0568(18) 0.085(2) 0.0066(16) 0.0040(15) 0.0053(15)
C1 0.061(3) 0.098(4) 0.066(3) -0.006(3) 0.012(2) -0.009(3)
C2 0.050(2) 0.070(3) 0.060(2) 0.008(2) 0.0049(18) -0.009(2)
C3 0.052(2) 0.060(3) 0.062(2) -0.001(2) 0.0093(19) -0.0068(19)
C4 0.058(3) 0.115(5) 0.102(4) 0.006(4) 0.020(3) -0.019(3)
C5 0.084(4) 0.091(4) 0.106(4) 0.018(3) 0.007(3) -0.033(3)
C6 0.080(3) 0.057(3) 0.085(3) 0.004(2) 0.012(3) -0.009(2)
C7 0.055(2) 0.065(3) 0.064(3) 0.014(2) 0.0101(19) -0.006(2)
C8 0.079(3) 0.056(3) 0.083(3) 0.015(2) 0.023(2) 0.009(2)
C9 0.063(3) 0.063(3) 0.071(3) 0.016(2) 0.007(2) 0.015(2)
C10 0.045(2) 0.054(2) 0.083(3) -0.002(2) 0.012(2) 0.0084(18)
C11 0.057(2) 0.062(3) 0.070(3) -0.004(2) 0.016(2) 0.005(2)
C12 0.076(3) 0.065(3) 0.051(2) 0.000(2) 0.006(2) -0.013(2)
C13 0.099(4) 0.083(3) 0.062(3) 0.001(3) 0.029(3) -0.012(3)
C14 0.081(3) 0.103(4) 0.078(3) 0.003(3) 0.026(3) -0.025(3)
C15 0.101(4) 0.080(4) 0.089(4) 0.001(3) 0.026(3) -0.035(3)
C16 0.089(4) 0.057(3) 0.075(3) -0.003(2) 0.015(3) -0.015(3)
C17 0.081(3) 0.054(2) 0.060(2) 0.014(2) 0.006(2) -0.009(2)
C18 0.095(4) 0.051(3) 0.118(4) 0.025(3) 0.018(3) 0.007(3)
C19 0.073(3) 0.064(3) 0.106(4) 0.027(3) 0.002(3) 0.015(2)
C20 0.057(3) 0.069(3) 0.112(4) 0.008(3) 0.013(3) 0.017(2)
C21 0.068(3) 0.077(3) 0.102(4) 0.000(3) 0.027(3) 0.018(3)
C22 0.058(2) 0.072(3) 0.062(3) 0.000(2) 0.014(2) -0.009(2)
C23 0.066(3) 0.111(4) 0.079(3) 0.001(3) 0.024(3) -0.011(3)

loop_
_atom_type_symbol
_atom_type_description
_atom_type_scat_dispersion_real
_atom_type_scat_dispersion_imag
_atom_type_scat_source
Rb Rb -0.9393 2.9676 'International Tables Vol C Tables 4.2.6.8 and 6.1.1.4'
Ni Ni 0.3393 1.1124 'International Tables Vol C Tables 4.2.6.8 and 6.1.1.4'
S S 0.1246 0.1234 'International Tables Vol C Tables 4.2.6.8 and 6.1.1.4'
C C 0.0033 0.0016 'International Tables Vol C Tables 4.2.6.8 and 6.1.1.4'
O O 0.0106 0.0060 'International Tables Vol C Tables 4.2.6.8 and 6.1.1.4'
H H 0.0000 0.0000 'International Tables Vol C Tables 4.2.6.8 and 6.1.1.4'

loop_
_geom_angle_atom_site_label_1
_geom_angle_atom_site_label_2
_geom_angle_atom_site_label_3
_geom_angle
_geom_angle_site_symmetry_1
_geom_angle_site_symmetry_3
_geom_angle_publ_flag
O5 Rb O3 108.19(9) . . ?
O5 Rb O6 57.84(10) . . ?
O3 Rb O6 138.49(9) . . ?
O5 Rb O2 137.18(9) . . ?
O3 Rb O2 56.74(8) . . ?
O6 Rb O2 104.60(9) . . ?
O5 Rb O1 114.02(9) . . ?
O3 Rb O1 110.51(9) . . ?
O6 Rb O1 57.54(9) . . ?
O2 Rb O1 54.54(8) . . ?
O5 Rb O4 53.54(8) . . ?
O3 Rb O4 56.94(8) . . ?
O6 Rb O4 107.00(9) . . ?
O2 Rb O4 108.38(8) . . ?
O1 Rb O4 143.82(8) . . ?
O5 Rb C19 42.62(11) . . ?
O3 Rb C19 146.51(11) . . ?
O6 Rb C19 23.46(11) . . ?
O2 Rb C19 128.06(12) . . ?
O1 Rb C19 78.62(11) . . ?
O4 Rb C19 96.12(11) . . ?
O5 Rb S4 119.77(7) . . ?
O3 Rb S4 114.33(8) . . ?
O6 Rb S4 105.42(8) . . ?
O2 Rb S4 102.05(8) . . ?
O1 Rb S4 88.78(7) . . ?
O4 Rb S4 127.36(6) . . ?
C19 Rb S4 97.60(11) . . ?
O5 Rb C20 79.02(11) . . ?
O3 Rb C20 144.97(11) . . ?
O6 Rb C20 22.45(10) . . ?
O2 Rb C20 94.13(11) . . ?
O1 Rb C20 40.64(10) . . ?
O4 Rb C20 129.44(11) . . ?
C19 Rb C20 38.65(12) . . ?
S4 Rb C20 88.66(10) . . ?
O5 Rb C11 75.30(10) . . ?
O3 Rb C11 41.42(9) . . ?
O6 Rb C11 130.06(10) . . ?
O2 Rb C11 97.99(10) . . ?
O1 Rb C11 149.32(10) . . ?
O4 Rb C11 23.08(9) . . ?
C19 Rb C11 117.73(11) . . ?
S4 Rb C11 112.58(8) . . ?
C20 Rb C11 152.49(12) . . ?
O5 Rb Ni 85.45(7) . . ?
O3 Rb Ni 123.90(7) . . ?
O6 Rb Ni 95.42(7) . . ?
O2 Rb Ni 137.19(7) . . ?
O1 Rb Ni 112.26(7) . . ?
O4 Rb Ni 101.05(6) . . ?
C19 Rb Ni 77.07(10) . . ?
S4 Rb Ni 35.44(2) . . ?
C20 Rb Ni 90.34(10) . . ?
C11 Rb Ni 97.22(8) . . ?
O5 Rb C12 39.40(10) . . ?
O3 Rb C12 77.68(10) . . ?
O6 Rb C12 97.21(11) . . ?
O2 Rb C12 130.71(9) . . ?
O1 Rb C12 150.82(9) . . ?
O4 Rb C12 22.33(8) . . ?
C19 Rb C12 80.36(12) . . ?
S4 Rb C12 113.98(7) . . ?
C20 Rb C12 118.22(12) . . ?
C11 Rb C12 38.04(11) . . ?
Ni Rb C12 82.15(7) . . ?
S4 Ni S4 180.00(5) 3_575 . ?
S4 Ni S5 93.26(6) 3_575 3_575 ?
S4 Ni S5 86.74(6) . 3_575 ?
S4 Ni S5 86.74(6) 3_575 . ?
S4 Ni S5 93.26(6) . . ?
S5 Ni S5 180.00(3) 3_575 . ?
S4 Ni Rb 71.13(4) 3_575 3_575 ?
S4 Ni Rb 108.87(4) . 3_575 ?
S5 Ni Rb 103.30(4) 3_575 3_575 ?
S5 Ni Rb 76.70(4) . 3_575 ?
S4 Ni Rb 108.87(4) 3_575 . ?
S4 Ni Rb 71.13(4) . . ?
S5 Ni Rb 76.70(4) 3_575 . ?
S5 Ni Rb 103.30(4) . . ?
Rb Ni Rb 180.000(6) 3_575 . ?
C1 S2 C2 98.1(2) . . ?
C1 S3 C3 97.7(2) . . ?
C2 S4 Ni 101.46(16) . . ?
C2 S4 Rb 103.11(16) . . ?
Ni S4 Rb 73.44(5) . . ?
C3 S5 Ni 101.32(16) . . ?
C3 S5 Rb 113.76(15) . 3_575 ?
Ni S5 Rb 68.69(4) . 3_575 ?
C21 O1 C22 114.0(4) . . ?
C21 O1 Rb 114.6(3) . . ?
C22 O1 Rb 121.0(2) . . ?
C8 O2 C7 113.7(3) . . ?
C8 O2 Rb 113.8(2) . . ?
C7 O2 Rb 115.7(2) . . ?
C9 O3 C10 113.3(3) . . ?
C9 O3 Rb 122.6(2) . . ?
C10 O3 Rb 120.6(2) . . ?
C11 O4 C12 113.5(3) . . ?
C11 O4 Rb 95.2(2) . . ?
C12 O4 Rb 101.0(2) . . ?
C17 O5 C18 114.1(3) . . ?
C17 O5 Rb 127.5(3) . . ?
C18 O5 Rb 118.1(3) . . ?
C19 O6 C20 111.6(4) . . ?
C19 O6 Rb 100.6(3) . . ?
C20 O6 Rb 105.4(3) . . ?
S1 C1 S2 123.2(3) . . ?
S1 C1 S3 124.2(3) . . ?
S2 C1 S3 112.5(3) . . ?
C3 C2 S4 122.7(3) . . ?
C3 C2 S2 115.3(3) . . ?
S4 C2 S2 121.8(3) . . ?
C2 C3 S5 121.2(3) . . ?
C2 C3 S3 116.2(3) . . ?
S5 C3 S3 122.5(3) . . ?
C5 C4 C23 110.6(5) . . ?
C4 C5 C6 112.4(4) . . ?
C7 C6 C5 110.4(4) . . ?
O2 C7 C22 107.5(4) . . ?
O2 C7 C6 113.6(4) . . ?
C22 C7 C6 111.6(4) . . ?
O2 C8 C9 110.4(4) . . ?
O2 C8 Rb 46.11(19) . . ?
C9 C8 Rb 81.4(2) . . ?
O3 C9 C8 109.1(4) . . ?
O3 C10 C11 109.5(3) . . ?
O4 C11 C10 109.4(3) . . ?
O4 C11 Rb 61.74(19) . . ?
C10 C11 Rb 85.8(2) . . ?
O4 C12 C17 107.9(3) . . ?
O4 C12 C13 112.4(4) . . ?
C17 C12 C13 109.8(4) . . ?
O4 C12 Rb 56.66(19) . . ?
C17 C12 Rb 84.5(2) . . ?
C13 C12 Rb 164.9(3) . . ?
C14 C13 C12 111.1(4) . . ?
C15 C14 C13 110.9(5) . . ?
C14 C15 C16 111.1(4) . . ?
C17 C16 C15 111.1(4) . . ?
O5 C17 C12 108.0(3) . . ?
O5 C17 C16 113.1(4) . . ?
C12 C17 C16 112.2(4) . . ?
O5 C18 C19 109.3(4) . . ?
O5 C18 Rb 42.3(2) . . ?
C19 C18 Rb 68.1(2) . . ?
O6 C19 C18 109.6(4) . . ?
O6 C19 Rb 55.9(2) . . ?
C18 C19 Rb 88.5(3) . . ?
O6 C20 C21 109.0(4) . . ?
O6 C20 Rb 52.1(2) . . ?
C21 C20 Rb 88.4(3) . . ?
O1 C21 C20 108.6(4) . . ?
O1 C22 C7 106.7(3) . . ?
O1 C22 C23 112.6(4) . . ?
C7 C22 C23 109.7(4) . . ?
C4 C23 C22 111.1(4) . . ?

loop_
_geom_bond_atom_site_label_1
_geom_bond_atom_site_label_2
_geom_bond_distance
_geom_bond_site_symmetry_2
_geom_bond_publ_flag
Rb O5 2.862(3) . ?
Rb O3 2.863(3) . ?
Rb O6 2.933(3) . ?
Rb O2 2.950(3) . ?
Rb O1 3.027(3) . ?
Rb O4 3.178(3) . ?
Rb C19 3.480(5) . ?
Rb S4 3.5538(19) . ?
Rb C20 3.582(5) . ?
Rb C11 3.593(5) . ?
Rb Ni 3.5999(12) . ?
Rb C12 3.734(5) . ?
Ni S4 2.1776(14) 3_575 ?
Ni S4 2.1776(14) . ?
Ni S5 2.1944(14) 3_575 ?
Ni S5 2.1944(14) . ?
Ni Rb 3.5999(12) 3_575 ?
S1 C1 1.647(5) . ?
S2 C1 1.719(6) . ?
S2 C2 1.747(4) . ?
S3 C1 1.725(6) . ?
S3 C3 1.741(4) . ?
S4 C2 1.727(5) . ?
S5 C3 1.738(4) . ?
S5 Rb 3.7605(17) 3_575 ?
O1 C21 1.416(6) . ?
O1 C22 1.441(5) . ?
O2 C8 1.408(5) . ?
O2 C7 1.433(5) . ?
O3 C9 1.419(5) . ?
O3 C10 1.422(5) . ?
O4 C11 1.414(5) . ?
O4 C12 1.445(5) . ?
O5 C17 1.418(5) . ?
O5 C18 1.424(6) . ?
O6 C19 1.409(6) . ?
O6 C20 1.419(6) . ?
C2 C3 1.346(6) . ?
C4 C5 1.515(8) . ?
C4 C23 1.522(8) . ?
C5 C6 1.541(7) . ?
C6 C7 1.518(6) . ?
C7 C22 1.503(7) . ?
C8 C9 1.493(6) . ?
C10 C11 1.497(6) . ?
C12 C17 1.510(7) . ?
C12 C13 1.534(6) . ?
C13 C14 1.525(7) . ?
C14 C15 1.507(8) . ?
C15 C16 1.527(7) . ?
C16 C17 1.521(6) . ?
C18 C19 1.489(7) . ?
C20 C21 1.483(7) . ?
C22 C23 1.527(6) . ?
